data_7243710
loop_
_publ_author_name
'Lombard, Jean'
'Laker, Heinrich'
'Prins, Francis'
'Wahl, Helene'
'le Roex, Tanya'
'Haynes, Delia A.'

_publ_section_title
;
 Selectivity of hosts for guests by liquid-assisted grinding: differences
 between solution and mechanochemistry
;
_journal_issue 42
_journal_name_full CrystEngComm
_journal_page_first 7380
_journal_page_last 7384
_journal_paper_doi 10.1039/D1CE01286J
_journal_volume 23
_journal_year 2021
_chemical_formula_moiety 'C23 H15 O6, C12 H9 N2, C3 H7 N O'
_chemical_formula_sum 'C38 H31 N3 O7'
_chemical_formula_weight 641.66
_chemical_name_common '1,10-phenanthrolinium pamoate DMF solvate'
_space_group_crystal_system triclinic
_space_group_IT_number 2
_space_group_name_Hall '-P 1'
_space_group_name_H-M_alt 'P -1'
_atom_sites_solution_hydrogens mixed
_atom_sites_solution_primary direct
_audit_creation_method SHELXL-2016/6
_audit_update_record
;
2021-09-23 deposited with the CCDC.	2021-09-30 downloaded from the CCDC.
;
_cell_angle_alpha 82.162(5)
_cell_angle_beta 72.106(5)
_cell_angle_gamma 72.058(5)
_cell_formula_units_Z 2
_cell_length_a 10.6989(18)
_cell_length_b 11.630(2)
_cell_length_c 13.421(2)
_cell_measurement_reflns_used 9984
_cell_measurement_temperature 105(2)
_cell_measurement_theta_max 28.16
_cell_measurement_theta_min 2.24
_cell_volume 1510.3(4)
_computing_cell_refinement 'Bruker SAINT'
_computing_data_collection 'Bruker APEX2'
_computing_data_reduction 'Bruker SAINT'
_computing_structure_refinement 'SHELXL-2016/6 (Sheldrick, 2016)'
_computing_structure_solution 'SHELXL-2016/6 (Sheldrick, 2016)'
_diffrn_ambient_temperature 105(2)
_diffrn_measured_fraction_theta_full 0.999
_diffrn_measured_fraction_theta_max 0.990
_diffrn_measurement_device_type 'Bruker APEX-II CCD'
_diffrn_measurement_method '\f and \w scans'
_diffrn_radiation_type MoK\a
_diffrn_radiation_wavelength 0.71073
_diffrn_reflns_av_R_equivalents 0.0974
_diffrn_reflns_av_unetI/netI 0.0556
_diffrn_reflns_Laue_measured_fraction_full 0.999
_diffrn_reflns_Laue_measured_fraction_max 0.990
_diffrn_reflns_limit_h_max 14
_diffrn_reflns_limit_h_min -14
_diffrn_reflns_limit_k_max 15
_diffrn_reflns_limit_k_min -15
_diffrn_reflns_limit_l_max 17
_diffrn_reflns_limit_l_min -17
_diffrn_reflns_number 53114
_diffrn_reflns_point_group_measured_fraction_full 0.999
_diffrn_reflns_point_group_measured_fraction_max 0.990
_diffrn_reflns_theta_full 25.242
_diffrn_reflns_theta_max 28.355
_diffrn_reflns_theta_min 1.842
_exptl_absorpt_coefficient_mu 0.098
_exptl_absorpt_correction_type multi-scan
_exptl_absorpt_process_details 'symmetry-related measurements'
_exptl_crystal_colour yellow
_exptl_crystal_density_diffrn 1.411
_exptl_crystal_description block
_exptl_crystal_F_000 672
_exptl_crystal_recrystallization_method 'Re-crystallisation from solvent'
_exptl_crystal_size_max 0.460
_exptl_crystal_size_mid 0.250
_exptl_crystal_size_min 0.070
_exptl_transmission_factor_max 0.7208
_exptl_transmission_factor_min 0.6344
_refine_diff_density_max 0.431
_refine_diff_density_min -0.279
_refine_diff_density_rms 0.058
_refine_ls_extinction_method none
_refine_ls_goodness_of_fit_ref 1.020
_refine_ls_hydrogen_treatment mixed
_refine_ls_matrix_type full
_refine_ls_number_parameters 451
_refine_ls_number_reflns 7485
_refine_ls_number_restraints 0
_refine_ls_restrained_S_all 1.020
_refine_ls_R_factor_all 0.0661
_refine_ls_R_factor_gt 0.0503
_refine_ls_shift/su_max 0.001
_refine_ls_shift/su_mean 0.000
_refine_ls_structure_factor_coef Fsqd
_refine_ls_weighting_details 'w=1/[\s^2^(Fo^2^)+(0.0638P)^2^+0.6159P] where P=(Fo^2^+2Fc^2^)/3'
_refine_ls_weighting_scheme calc
_refine_ls_wR_factor_gt 0.1335
_refine_ls_wR_factor_ref 0.1480
_reflns_Friedel_coverage 0.000
_reflns_number_gt 5803
_reflns_number_total 7485
_reflns_threshold_expression 'I > 2\s(I)'
_cod_data_source_file d1ce01286j2.cif
_cod_data_source_block 1-DMF
_cod_depositor_comments 'Adding full bibliography for 7243708--7243711.cif.'
_cod_original_cell_volume 1510.4(5)
_cod_database_code 7243710
_shelx_shelxl_version_number 2016/6
_shelx_space_group_comment
;
The symmetry employed for this shelxl refinement is uniquely defined
by the following loop, which should always be used as a source of
symmetry information in preference to the above space-group names.
They are only intended as comments.
;
_shelx_estimated_absorpt_t_min 0.976
_shelx_estimated_absorpt_t_max 0.995

loop_
_space_group_symop_operation_xyz
'x, y, z'
'-x, -y, -z'

loop_
_atom_site_label
_atom_site_type_symbol
_atom_site_fract_x
_atom_site_fract_y
_atom_site_fract_z
_atom_site_U_iso_or_equiv
_atom_site_adp_type
_atom_site_occupancy
_atom_site_site_symmetry_order
_atom_site_calc_flag
_atom_site_refinement_flags_posn
_atom_site_refinement_flags_adp
_atom_site_refinement_flags_occupancy
_atom_site_disorder_assembly
_atom_site_disorder_group
O1 O 0.81966(13) 0.70830(11) 0.22509(9) 0.0342(3) Uani 1 1 d . . . . .
O2 O 0.89956(12) 0.86441(11) 0.14875(8) 0.0308(3) Uani 1 1 d . . . . .
C3 C 0.88204(15) 0.78398(14) 0.22301(11) 0.0242(3) Uani 1 1 d . . . . .
C4 C 0.94014(14) 0.78415(13) 0.31147(10) 0.0207(3) Uani 1 1 d . . . . .
C5 C 1.01552(15) 0.86194(13) 0.30771(11) 0.0219(3) Uani 1 1 d . . . . .
H5 H 1.029404 0.916783 0.248809 0.026 Uiso 1 1 calc R U . . .
C6 C 1.07295(14) 0.86237(13) 0.38935(11) 0.0206(3) Uani 1 1 d . . . . .
C7 C 1.15453(15) 0.94058(14) 0.38400(12) 0.0247(3) Uani 1 1 d . . . . .
H7 H 1.171143 0.993684 0.324164 0.030 Uiso 1 1 calc R U . . .
C8 C 1.20927(16) 0.94049(15) 0.46347(12) 0.0269(3) Uani 1 1 d . . . . .
H8 H 1.262038 0.994215 0.459642 0.032 Uiso 1 1 calc R U . . .
C9 C 1.18665(15) 0.85946(14) 0.55181(12) 0.0252(3) Uani 1 1 d . . . . .
H9 H 1.226954 0.857694 0.606177 0.030 Uiso 1 1 calc R U . . .
C10 C 1.10782(14) 0.78382(13) 0.56008(11) 0.0210(3) Uani 1 1 d . . . . .
H10 H 1.094449 0.730326 0.620031 0.025 Uiso 1 1 calc R U . . .
C11 C 1.04522(13) 0.78384(12) 0.48014(10) 0.0181(3) Uani 1 1 d . . . . .
C12 C 0.95876(14) 0.70916(12) 0.48831(10) 0.0181(3) Uani 1 1 d . . . . .
C13 C 0.91358(14) 0.70546(12) 0.40254(11) 0.0195(3) Uani 1 1 d . . . . .
O14 O 0.83848(11) 0.62826(10) 0.40624(8) 0.0252(2) Uani 1 1 d . . . . .
H14 H 0.822(3) 0.641(2) 0.339(2) 0.066(7) Uiso 1 1 d . . . . .
C15 C 0.91200(14) 0.63723(12) 0.58967(10) 0.0195(3) Uani 1 1 d . . . . .
H15A H 0.857432 0.587930 0.578092 0.023 Uiso 1 1 calc R U . . .
H15B H 0.993591 0.581099 0.607504 0.023 Uiso 1 1 calc R U . . .
C16 C 0.82660(14) 0.71684(12) 0.68177(10) 0.0178(3) Uani 1 1 d . . . . .
C17 C 0.69460(14) 0.79753(12) 0.68373(10) 0.0172(3) Uani 1 1 d . . . . .
C18 C 0.63099(15) 0.80217(13) 0.60354(11) 0.0207(3) Uani 1 1 d . . . . .
H18 H 0.676384 0.748876 0.547528 0.025 Uiso 1 1 calc R U . . .
C19 C 0.50557(15) 0.88211(14) 0.60582(12) 0.0249(3) Uani 1 1 d . . . . .
H19 H 0.466058 0.883896 0.550975 0.030 Uiso 1 1 calc R U . . .
C20 C 0.43418(15) 0.96182(14) 0.68834(13) 0.0271(3) Uani 1 1 d . . . . .
H20 H 0.347921 1.017492 0.688383 0.033 Uiso 1 1 calc R U . . .
C21 C 0.48983(15) 0.95855(14) 0.76834(12) 0.0240(3) Uani 1 1 d . . . . .
H21 H 0.440993 1.011275 0.824432 0.029 Uiso 1 1 calc R U . . .
C22 C 0.62024(14) 0.87687(12) 0.76835(10) 0.0186(3) Uani 1 1 d . . . . .
C23 C 0.67928(15) 0.87262(13) 0.85009(10) 0.0202(3) Uani 1 1 d . . . . .
H23 H 0.631626 0.925968 0.905869 0.024 Uiso 1 1 calc R U . . .
C24 C 0.80422(15) 0.79286(13) 0.85047(10) 0.0199(3) Uani 1 1 d . . . . .
C25 C 0.87710(14) 0.71234(12) 0.76630(10) 0.0190(3) Uani 1 1 d . . . . .
O26 O 0.99894(11) 0.63066(10) 0.76835(8) 0.0250(2) Uani 1 1 d . . . . .
H26 H 1.011(2) 0.649(2) 0.831(2) 0.062(7) Uiso 1 1 d . . . . .
H30 H 0.580(2) 0.348(2) 0.1720(18) 0.048(6) Uiso 1 1 d . . . . .
C27 C 0.86567(16) 0.79069(14) 0.93751(11) 0.0233(3) Uani 1 1 d . . . . .
O28 O 0.97881(12) 0.71777(11) 0.93757(9) 0.0330(3) Uani 1 1 d . . . . .
O29 O 0.79619(12) 0.86739(10) 1.00850(8) 0.0309(3) Uani 1 1 d . . . . .
N30 N 0.61666(13) 0.29923(12) 0.11780(11) 0.0248(3) Uani 1 1 d . . . . .
C31 C 0.73944(16) 0.22330(15) 0.11529(14) 0.0307(3) Uani 1 1 d . . . . .
H31 H 0.781502 0.224487 0.167874 0.037 Uiso 1 1 calc R U . . .
C32 C 0.80583(18) 0.14247(15) 0.03578(15) 0.0358(4) Uani 1 1 d . . . . .
H32 H 0.893425 0.088034 0.033568 0.043 Uiso 1 1 calc R U . . .
C33 C 0.74388(18) 0.14184(15) -0.03959(14) 0.0339(4) Uani 1 1 d . . . . .
H33 H 0.788691 0.086111 -0.093823 0.041 Uiso 1 1 calc R U . . .
C34 C 0.61466(17) 0.22281(14) -0.03752(12) 0.0282(3) Uani 1 1 d . . . . .
C35 C 0.5440(2) 0.22690(16) -0.11381(13) 0.0356(4) Uani 1 1 d . . . . .
H35 H 0.585623 0.173243 -0.169745 0.043 Uiso 1 1 calc R U . . .
C36 C 0.4193(2) 0.30580(16) -0.10732(13) 0.0359(4) Uani 1 1 d . . . . .
H36 H 0.374200 0.306198 -0.158311 0.043 Uiso 1 1 calc R U . . .
C37 C 0.35406(17) 0.38912(15) -0.02443(12) 0.0290(3) Uani 1 1 d . . . . .
C38 C 0.22376(19) 0.47277(17) -0.01366(14) 0.0369(4) Uani 1 1 d . . . . .
H38 H 0.175387 0.477634 -0.063485 0.044 Uiso 1 1 calc R U . . .
C39 C 0.16776(18) 0.54676(17) 0.06913(15) 0.0383(4) Uani 1 1 d . . . . .
H39 H 0.079963 0.603391 0.077666 0.046 Uiso 1 1 calc R U . . .
C40 C 0.24170(17) 0.53795(15) 0.14137(14) 0.0330(4) Uani 1 1 d . . . . .
H40 H 0.201176 0.589773 0.198636 0.040 Uiso 1 1 calc R U . . .
N41 N 0.36480(13) 0.46152(11) 0.13438(10) 0.0265(3) Uani 1 1 d . . . . .
C42 C 0.41949(16) 0.38793(13) 0.05253(12) 0.0240(3) Uani 1 1 d . . . . .
C43 C 0.55138(15) 0.30294(13) 0.04456(11) 0.0232(3) Uani 1 1 d . . . . .
O44 O 0.62864(14) 0.39454(12) 0.28293(11) 0.0448(3) Uani 1 1 d . . . . .
C45 C 0.61803(18) 0.48442(15) 0.32642(13) 0.0330(4) Uani 1 1 d . . . . .
H45 H 0.700623 0.497265 0.328595 0.040 Uiso 1 1 calc R U . . .
N46 N 0.50172(14) 0.56595(13) 0.37099(11) 0.0323(3) Uani 1 1 d . . . . .
C47 C 0.5008(2) 0.67126(18) 0.41832(17) 0.0464(5) Uani 1 1 d . . . . .
H47A H 0.594391 0.666261 0.417065 0.070 Uiso 1 1 calc R U . . .
H47B H 0.443086 0.673985 0.491016 0.070 Uiso 1 1 calc R U . . .
H47C H 0.464297 0.744662 0.378846 0.070 Uiso 1 1 calc R U . . .
C48 C 0.3703(2) 0.5553(2) 0.37032(18) 0.0493(5) Uani 1 1 d . . . . .
H48A H 0.384875 0.487535 0.328015 0.074 Uiso 1 1 calc R U . . .
H48B H 0.320161 0.630345 0.340249 0.074 Uiso 1 1 calc R U . . .
H48C H 0.317138 0.540952 0.442241 0.074 Uiso 1 1 calc R U . . .
H1 H 0.850(4) 0.860(3) 0.084(3) 0.118(12) Uiso 1 1 d . . . . .

loop_
_atom_site_aniso_label
_atom_site_aniso_U_11
_atom_site_aniso_U_22
_atom_site_aniso_U_33
_atom_site_aniso_U_23
_atom_site_aniso_U_13
_atom_site_aniso_U_12
O1 0.0446(7) 0.0408(7) 0.0278(6) -0.0003(5) -0.0192(5) -0.0187(6)
O2 0.0393(7) 0.0398(6) 0.0187(5) 0.0017(5) -0.0138(5) -0.0144(5)
C3 0.0233(7) 0.0306(8) 0.0171(6) -0.0055(6) -0.0062(5) -0.0033(6)
C4 0.0199(7) 0.0255(7) 0.0147(6) -0.0047(5) -0.0048(5) -0.0022(6)
C5 0.0219(7) 0.0265(7) 0.0148(6) 0.0004(5) -0.0036(5) -0.0052(6)
C6 0.0180(7) 0.0243(7) 0.0181(6) -0.0025(5) -0.0032(5) -0.0050(5)
C7 0.0226(7) 0.0281(7) 0.0226(7) 0.0024(6) -0.0044(6) -0.0096(6)
C8 0.0236(7) 0.0315(8) 0.0296(8) -0.0010(6) -0.0072(6) -0.0137(6)
C9 0.0220(7) 0.0334(8) 0.0235(7) -0.0034(6) -0.0094(6) -0.0087(6)
C10 0.0182(7) 0.0262(7) 0.0178(6) -0.0004(5) -0.0048(5) -0.0055(5)
C11 0.0146(6) 0.0211(7) 0.0161(6) -0.0036(5) -0.0025(5) -0.0022(5)
C12 0.0164(6) 0.0191(6) 0.0164(6) -0.0024(5) -0.0037(5) -0.0019(5)
C13 0.0180(6) 0.0200(6) 0.0193(6) -0.0047(5) -0.0042(5) -0.0031(5)
O14 0.0297(6) 0.0266(5) 0.0248(5) -0.0018(4) -0.0118(4) -0.0115(4)
C15 0.0207(7) 0.0193(6) 0.0188(6) -0.0004(5) -0.0070(5) -0.0051(5)
C16 0.0198(7) 0.0175(6) 0.0165(6) 0.0026(5) -0.0050(5) -0.0073(5)
C17 0.0188(6) 0.0180(6) 0.0160(6) 0.0029(5) -0.0049(5) -0.0083(5)
C18 0.0215(7) 0.0236(7) 0.0192(6) -0.0007(5) -0.0071(5) -0.0084(6)
C19 0.0229(7) 0.0307(8) 0.0253(7) -0.0006(6) -0.0116(6) -0.0088(6)
C20 0.0189(7) 0.0290(8) 0.0331(8) -0.0033(6) -0.0107(6) -0.0020(6)
C21 0.0204(7) 0.0256(7) 0.0248(7) -0.0042(6) -0.0045(6) -0.0053(6)
C22 0.0188(7) 0.0201(7) 0.0176(6) 0.0018(5) -0.0046(5) -0.0082(5)
C23 0.0235(7) 0.0225(7) 0.0152(6) 0.0003(5) -0.0037(5) -0.0095(6)
C24 0.0232(7) 0.0239(7) 0.0151(6) 0.0040(5) -0.0069(5) -0.0110(6)
C25 0.0184(7) 0.0205(7) 0.0182(6) 0.0049(5) -0.0067(5) -0.0067(5)
O26 0.0232(5) 0.0290(6) 0.0216(5) 0.0021(4) -0.0110(4) -0.0024(4)
C27 0.0291(8) 0.0278(7) 0.0174(6) 0.0057(5) -0.0100(6) -0.0135(6)
O28 0.0311(6) 0.0420(7) 0.0284(6) -0.0022(5) -0.0178(5) -0.0045(5)
O29 0.0396(7) 0.0350(6) 0.0208(5) -0.0027(4) -0.0153(5) -0.0072(5)
N30 0.0222(6) 0.0233(6) 0.0290(7) -0.0021(5) -0.0054(5) -0.0079(5)
C31 0.0234(8) 0.0295(8) 0.0396(9) -0.0005(7) -0.0085(7) -0.0087(6)
C32 0.0240(8) 0.0288(8) 0.0472(10) -0.0050(7) -0.0020(7) -0.0034(7)
C33 0.0344(9) 0.0258(8) 0.0337(9) -0.0058(6) 0.0041(7) -0.0092(7)
C34 0.0332(8) 0.0245(7) 0.0259(7) 0.0004(6) -0.0011(6) -0.0145(7)
C35 0.0515(11) 0.0337(9) 0.0250(8) -0.0010(7) -0.0069(7) -0.0209(8)
C36 0.0516(11) 0.0385(9) 0.0276(8) 0.0077(7) -0.0175(8) -0.0242(8)
C37 0.0336(9) 0.0300(8) 0.0281(8) 0.0108(6) -0.0117(6) -0.0176(7)
C38 0.0371(9) 0.0415(10) 0.0383(9) 0.0194(8) -0.0201(8) -0.0192(8)
C39 0.0266(8) 0.0370(9) 0.0455(10) 0.0152(8) -0.0118(7) -0.0063(7)
C40 0.0274(8) 0.0280(8) 0.0363(9) 0.0049(7) -0.0046(7) -0.0044(7)
N41 0.0243(6) 0.0228(6) 0.0294(7) 0.0021(5) -0.0052(5) -0.0062(5)
C42 0.0245(7) 0.0216(7) 0.0269(7) 0.0046(6) -0.0066(6) -0.0110(6)
C43 0.0241(7) 0.0217(7) 0.0243(7) 0.0014(5) -0.0039(6) -0.0113(6)
O44 0.0449(8) 0.0419(7) 0.0513(8) -0.0187(6) -0.0195(6) -0.0044(6)
C45 0.0308(9) 0.0356(9) 0.0341(9) -0.0072(7) -0.0105(7) -0.0075(7)
N46 0.0284(7) 0.0360(8) 0.0325(7) -0.0090(6) -0.0066(6) -0.0081(6)
C47 0.0418(11) 0.0416(10) 0.0548(12) -0.0206(9) -0.0052(9) -0.0111(9)
C48 0.0308(10) 0.0624(13) 0.0567(12) -0.0248(10) -0.0133(9) -0.0055(9)

loop_
_atom_type_symbol
_atom_type_description
_atom_type_scat_dispersion_real
_atom_type_scat_dispersion_imag
_atom_type_scat_source
C C 0.0033 0.0016 'International Tables Vol C Tables 4.2.6.8 and 6.1.1.4'
H H 0.0000 0.0000 'International Tables Vol C Tables 4.2.6.8 and 6.1.1.4'
N N 0.0061 0.0033 'International Tables Vol C Tables 4.2.6.8 and 6.1.1.4'
O O 0.0106 0.0060 'International Tables Vol C Tables 4.2.6.8 and 6.1.1.4'

loop_
_geom_angle_atom_site_label_1
_geom_angle_atom_site_label_2
_geom_angle_atom_site_label_3
_geom_angle
_geom_angle_site_symmetry_1
_geom_angle_site_symmetry_3
_geom_angle_publ_flag
C3 O2 H1 112.4(17) . . ?
O1 C3 O2 123.73(13) . . ?
O1 C3 C4 119.82(13) . . ?
O2 C3 C4 116.45(13) . . ?
C5 C4 C13 119.25(13) . . ?
C5 C4 C3 120.59(13) . . ?
C13 C4 C3 120.13(13) . . ?
C4 C5 C6 121.55(13) . . ?
C4 C5 H5 119.2 . . ?
C6 C5 H5 119.2 . . ?
C5 C6 C7 121.53(13) . . ?
C5 C6 C11 118.66(13) . . ?
C7 C6 C11 119.80(13) . . ?
C8 C7 C6 121.06(14) . . ?
C8 C7 H7 119.5 . . ?
C6 C7 H7 119.5 . . ?
C7 C8 C9 119.41(14) . . ?
C7 C8 H8 120.3 . . ?
C9 C8 H8 120.3 . . ?
C10 C9 C8 121.14(13) . . ?
C10 C9 H9 119.4 . . ?
C8 C9 H9 119.4 . . ?
C9 C10 C11 121.16(13) . . ?
C9 C10 H10 119.4 . . ?
C11 C10 H10 119.4 . . ?
C12 C11 C10 122.39(12) . . ?
C12 C11 C6 120.24(12) . . ?
C10 C11 C6 117.36(13) . . ?
C13 C12 C11 118.58(12) . . ?
C13 C12 C15 119.96(12) . . ?
C11 C12 C15 121.43(12) . . ?
O14 C13 C12 119.45(12) . . ?
O14 C13 C4 119.19(12) . . ?
C12 C13 C4 121.32(13) . . ?
C13 O14 H14 103.4(15) . . ?
C16 C15 C12 113.21(11) . . ?
C16 C15 H15A 108.9 . . ?
C12 C15 H15A 108.9 . . ?
C16 C15 H15B 108.9 . . ?
C12 C15 H15B 108.9 . . ?
H15A C15 H15B 107.7 . . ?
C25 C16 C17 118.50(12) . . ?
C25 C16 C15 119.82(12) . . ?
C17 C16 C15 121.68(12) . . ?
C18 C17 C16 122.21(12) . . ?
C18 C17 C22 117.35(12) . . ?
C16 C17 C22 120.43(12) . . ?
C19 C18 C17 121.23(13) . . ?
C19 C18 H18 119.4 . . ?
C17 C18 H18 119.4 . . ?
C18 C19 C20 121.07(13) . . ?
C18 C19 H19 119.5 . . ?
C20 C19 H19 119.5 . . ?
C21 C20 C19 119.72(14) . . ?
C21 C20 H20 120.1 . . ?
C19 C20 H20 120.1 . . ?
C20 C21 C22 120.72(13) . . ?
C20 C21 H21 119.6 . . ?
C22 C21 H21 119.6 . . ?
C23 C22 C21 121.43(13) . . ?
C23 C22 C17 118.70(12) . . ?
C21 C22 C17 119.87(12) . . ?
C24 C23 C22 121.28(13) . . ?
C24 C23 H23 119.4 . . ?
C22 C23 H23 119.4 . . ?
C23 C24 C25 119.71(12) . . ?
C23 C24 C27 120.40(13) . . ?
C25 C24 C27 119.89(13) . . ?
O26 C25 C16 119.07(12) . . ?
O26 C25 C24 119.69(12) . . ?
C16 C25 C24 121.23(12) . . ?
C25 O26 H26 101.8(15) . . ?
O28 C27 O29 123.63(13) . . ?
O28 C27 C24 120.06(13) . . ?
O29 C27 C24 116.31(13) . . ?
C31 N30 C43 123.02(14) . . ?
C31 N30 H30 114.7(14) . . ?
C43 N30 H30 122.3(14) . . ?
N30 C31 C32 119.90(16) . . ?
N30 C31 H31 120.1 . . ?
C32 C31 H31 120.1 . . ?
C33 C32 C31 119.39(16) . . ?
C33 C32 H32 120.3 . . ?
C31 C32 H32 120.3 . . ?
C32 C33 C34 120.74(15) . . ?
C32 C33 H33 119.6 . . ?
C34 C33 H33 119.6 . . ?
C43 C34 C33 117.80(15) . . ?
C43 C34 C35 118.57(15) . . ?
C33 C34 C35 123.62(15) . . ?
C36 C35 C34 121.08(16) . . ?
C36 C35 H35 119.5 . . ?
C34 C35 H35 119.5 . . ?
C35 C36 C37 120.95(16) . . ?
C35 C36 H36 119.5 . . ?
C37 C36 H36 119.5 . . ?
C38 C37 C42 116.84(16) . . ?
C38 C37 C36 123.25(16) . . ?
C42 C37 C36 119.90(15) . . ?
C39 C38 C37 119.38(16) . . ?
C39 C38 H38 120.3 . . ?
C37 C38 H38 120.3 . . ?
C38 C39 C40 119.12(16) . . ?
C38 C39 H39 120.4 . . ?
C40 C39 H39 120.4 . . ?
N41 C40 C39 123.85(17) . . ?
N41 C40 H40 118.1 . . ?
C39 C40 H40 118.1 . . ?
C40 N41 C42 116.79(14) . . ?
N41 C42 C37 124.02(14) . . ?
N41 C42 C43 117.73(14) . . ?
C37 C42 C43 118.25(14) . . ?
N30 C43 C34 119.14(14) . . ?
N30 C43 C42 119.61(13) . . ?
C34 C43 C42 121.25(14) . . ?
O44 C45 N46 126.25(17) . . ?
O44 C45 H45 116.9 . . ?
N46 C45 H45 116.9 . . ?
C45 N46 C47 121.80(15) . . ?
C45 N46 C48 121.04(15) . . ?
C47 N46 C48 117.11(15) . . ?
N46 C47 H47A 109.5 . . ?
N46 C47 H47B 109.5 . . ?
H47A C47 H47B 109.5 . . ?
N46 C47 H47C 109.5 . . ?
H47A C47 H47C 109.5 . . ?
H47B C47 H47C 109.5 . . ?
N46 C48 H48A 109.5 . . ?
N46 C48 H48B 109.5 . . ?
H48A C48 H48B 109.5 . . ?
N46 C48 H48C 109.5 . . ?
H48A C48 H48C 109.5 . . ?
H48B C48 H48C 109.5 . . ?

loop_
_geom_bond_atom_site_label_1
_geom_bond_atom_site_label_2
_geom_bond_distance
_geom_bond_site_symmetry_2
_geom_bond_publ_flag
O1 C3 1.2508(19) . ?
O2 C3 1.2816(19) . ?
O2 H1 1.17(4) . ?
C3 C4 1.5002(19) . ?
C4 C5 1.372(2) . ?
C4 C13 1.433(2) . ?
C5 C6 1.413(2) . ?
C5 H5 0.9500 . ?
C6 C7 1.424(2) . ?
C6 C11 1.4311(19) . ?
C7 C8 1.365(2) . ?
C7 H7 0.9500 . ?
C8 C9 1.418(2) . ?
C8 H8 0.9500 . ?
C9 C10 1.368(2) . ?
C9 H9 0.9500 . ?
C10 C11 1.4286(19) . ?
C10 H10 0.9500 . ?
C11 C12 1.4243(19) . ?
C12 C13 1.3888(19) . ?
C12 C15 1.5264(19) . ?
C13 O14 1.3645(17) . ?
O14 H14 0.96(3) . ?
C15 C16 1.5221(19) . ?
C15 H15A 0.9900 . ?
C15 H15B 0.9900 . ?
C16 C25 1.3875(19) . ?
C16 C17 1.4294(19) . ?
C17 C18 1.4269(19) . ?
C17 C22 1.4327(19) . ?
C18 C19 1.371(2) . ?
C18 H18 0.9500 . ?
C19 C20 1.412(2) . ?
C19 H19 0.9500 . ?
C20 C21 1.370(2) . ?
C20 H20 0.9500 . ?
C21 C22 1.426(2) . ?
C21 H21 0.9500 . ?
C22 C23 1.4131(19) . ?
C23 C24 1.373(2) . ?
C23 H23 0.9500 . ?
C24 C25 1.435(2) . ?
C24 C27 1.5004(19) . ?
C25 O26 1.3617(17) . ?
O26 H26 0.94(3) . ?
C27 O28 1.2459(19) . ?
C27 O29 1.2822(19) . ?
N30 C31 1.331(2) . ?
N30 C43 1.359(2) . ?
N30 H30 0.90(2) . ?
C31 C32 1.387(2) . ?
C31 H31 0.9500 . ?
C32 C33 1.371(3) . ?
C32 H32 0.9500 . ?
C33 C34 1.407(2) . ?
C33 H33 0.9500 . ?
C34 C43 1.405(2) . ?
C34 C35 1.436(2) . ?
C35 C36 1.351(3) . ?
C35 H35 0.9500 . ?
C36 C37 1.437(2) . ?
C36 H36 0.9500 . ?
C37 C38 1.411(2) . ?
C37 C42 1.411(2) . ?
C38 C39 1.367(3) . ?
C38 H38 0.9500 . ?
C39 C40 1.404(3) . ?
C39 H39 0.9500 . ?
C40 N41 1.326(2) . ?
C40 H40 0.9500 . ?
N41 C42 1.355(2) . ?
C42 C43 1.434(2) . ?
O44 C45 1.224(2) . ?
C45 N46 1.333(2) . ?
C45 H45 0.9500 . ?
N46 C47 1.451(2) . ?
N46 C48 1.452(2) . ?
C47 H47A 0.9800 . ?
C47 H47B 0.9800 . ?
C47 H47C 0.9800 . ?
C48 H48A 0.9800 . ?
C48 H48B 0.9800 . ?
C48 H48C 0.9800 . ?

loop_
_geom_hbond_atom_site_label_D
_geom_hbond_atom_site_label_H
_geom_hbond_atom_site_label_A
_geom_hbond_distance_DH
_geom_hbond_distance_HA
_geom_hbond_distance_DA
_geom_hbond_angle_DHA
_geom_hbond_site_symmetry_A
O14 H14 O1 0.96(3) 1.62(3) 2.5272(16) 157(2) .
O26 H26 O28 0.94(3) 1.63(3) 2.5344(16) 159(2) .
N30 H30 O44 0.90(2) 1.91(2) 2.6624(19) 140(2) .
O2 H1 O29 1.17(4) 1.28(4) 2.4506(15) 173(3) 1_554

loop_
_geom_torsion_atom_site_label_1
_geom_torsion_atom_site_label_2
_geom_torsion_atom_site_label_3
_geom_torsion_atom_site_label_4
_geom_torsion
_geom_torsion_site_symmetry_1
_geom_torsion_site_symmetry_2
_geom_torsion_site_symmetry_3
_geom_torsion_site_symmetry_4
_geom_torsion_publ_flag
O1 C3 C4 C5 176.28(14) . . . . ?
O2 C3 C4 C5 -4.2(2) . . . . ?
O1 C3 C4 C13 -5.7(2) . . . . ?
O2 C3 C4 C13 173.78(13) . . . . ?
C13 C4 C5 C6 3.0(2) . . . . ?
C3 C4 C5 C6 -179.02(13) . . . . ?
C4 C5 C6 C7 178.11(13) . . . . ?
C4 C5 C6 C11 -3.3(2) . . . . ?
C5 C6 C7 C8 179.83(14) . . . . ?
C11 C6 C7 C8 1.2(2) . . . . ?
C6 C7 C8 C9 1.2(2) . . . . ?
C7 C8 C9 C10 -1.8(2) . . . . ?
C8 C9 C10 C11 -0.1(2) . . . . ?
C9 C10 C11 C12 -177.75(13) . . . . ?
C9 C10 C11 C6 2.5(2) . . . . ?
C5 C6 C11 C12 -1.4(2) . . . . ?
C7 C6 C11 C12 177.21(13) . . . . ?
C5 C6 C11 C10 178.29(12) . . . . ?
C7 C6 C11 C10 -3.07(19) . . . . ?
C10 C11 C12 C13 -173.42(12) . . . . ?
C6 C11 C12 C13 6.29(19) . . . . ?
C10 C11 C12 C15 8.5(2) . . . . ?
C6 C11 C12 C15 -171.78(12) . . . . ?
C11 C12 C13 O14 175.53(12) . . . . ?
C15 C12 C13 O14 -6.37(19) . . . . ?
C11 C12 C13 C4 -6.7(2) . . . . ?
C15 C12 C13 C4 171.43(12) . . . . ?
C5 C4 C13 O14 179.92(12) . . . . ?
C3 C4 C13 O14 1.92(19) . . . . ?
C5 C4 C13 C12 2.1(2) . . . . ?
C3 C4 C13 C12 -175.88(12) . . . . ?
C13 C12 C15 C16 -116.22(14) . . . . ?
C11 C12 C15 C16 61.82(17) . . . . ?
C12 C15 C16 C25 -113.86(14) . . . . ?
C12 C15 C16 C17 65.84(16) . . . . ?
C25 C16 C17 C18 -175.76(12) . . . . ?
C15 C16 C17 C18 4.5(2) . . . . ?
C25 C16 C17 C22 3.65(19) . . . . ?
C15 C16 C17 C22 -176.05(12) . . . . ?
C16 C17 C18 C19 -178.58(13) . . . . ?
C22 C17 C18 C19 2.0(2) . . . . ?
C17 C18 C19 C20 -0.7(2) . . . . ?
C18 C19 C20 C21 -0.9(2) . . . . ?
C19 C20 C21 C22 1.1(2) . . . . ?
C20 C21 C22 C23 179.79(14) . . . . ?
C20 C21 C22 C17 0.3(2) . . . . ?
C18 C17 C22 C23 178.70(12) . . . . ?
C16 C17 C22 C23 -0.74(19) . . . . ?
C18 C17 C22 C21 -1.76(19) . . . . ?
C16 C17 C22 C21 178.80(12) . . . . ?
C21 C22 C23 C24 179.24(13) . . . . ?
C17 C22 C23 C24 -1.2(2) . . . . ?
C22 C23 C24 C25 0.3(2) . . . . ?
C22 C23 C24 C27 179.41(12) . . . . ?
C17 C16 C25 O26 176.05(12) . . . . ?
C15 C16 C25 O26 -4.24(19) . . . . ?
C17 C16 C25 C24 -4.69(19) . . . . ?
C15 C16 C25 C24 175.02(12) . . . . ?
C23 C24 C25 O26 -177.93(12) . . . . ?
C27 C24 C25 O26 2.91(19) . . . . ?
C23 C24 C25 C16 2.8(2) . . . . ?
C27 C24 C25 C16 -176.34(12) . . . . ?
C23 C24 C27 O28 179.72(13) . . . . ?
C25 C24 C27 O28 -1.1(2) . . . . ?
C23 C24 C27 O29 -0.9(2) . . . . ?
C25 C24 C27 O29 178.24(12) . . . . ?
C43 N30 C31 C32 -0.6(2) . . . . ?
N30 C31 C32 C33 0.0(2) . . . . ?
C31 C32 C33 C34 0.6(3) . . . . ?
C32 C33 C34 C43 -0.6(2) . . . . ?
C32 C33 C34 C35 -179.92(15) . . . . ?
C43 C34 C35 C36 0.0(2) . . . . ?
C33 C34 C35 C36 179.31(15) . . . . ?
C34 C35 C36 C37 0.7(2) . . . . ?
C35 C36 C37 C38 -179.60(15) . . . . ?
C35 C36 C37 C42 -0.9(2) . . . . ?
C42 C37 C38 C39 -0.3(2) . . . . ?
C36 C37 C38 C39 178.39(15) . . . . ?
C37 C38 C39 C40 0.2(2) . . . . ?
C38 C39 C40 N41 0.3(3) . . . . ?
C39 C40 N41 C42 -0.6(2) . . . . ?
C40 N41 C42 C37 0.5(2) . . . . ?
C40 N41 C42 C43 -178.82(13) . . . . ?
C38 C37 C42 N41 -0.1(2) . . . . ?
C36 C37 C42 N41 -178.82(14) . . . . ?
C38 C37 C42 C43 179.27(13) . . . . ?
C36 C37 C42 C43 0.5(2) . . . . ?
C31 N30 C43 C34 0.5(2) . . . . ?
C31 N30 C43 C42 -179.65(13) . . . . ?
C33 C34 C43 N30 0.0(2) . . . . ?
C35 C34 C43 N30 179.42(13) . . . . ?
C33 C34 C43 C42 -179.75(13) . . . . ?
C35 C34 C43 C42 -0.4(2) . . . . ?
N41 C42 C43 N30 -0.3(2) . . . . ?
C37 C42 C43 N30 -179.68(13) . . . . ?
N41 C42 C43 C34 179.51(13) . . . . ?
C37 C42 C43 C34 0.1(2) . . . . ?
O44 C45 N46 C47 -178.43(18) . . . . ?
O44 C45 N46 C48 -1.0(3) . . . . ?
